data_7701492
loop_
_publ_author_name
'You, Ming-Hua'
'Li, Meng-Hua'
'Li, Hao-Hong'
'Chen, Yong'
'Lin, Mei-Jin'

_publ_section_title
;
 The impact of metal cations on photochemical properties of hybrid
 heterostructures with infinite alkaline-earth metal oxide clusters
;
_journal_name_full 'Dalton Transactions'
_journal_paper_doi 10.1039/C9DT04104D
_journal_year 2019
_chemical_formula_moiety 'C21 H19 N3 O8 Sr,1[C3H7NO]'
_chemical_formula_sum 'C24 H26 N4 O9 Sr'
_chemical_formula_weight 602.11
_space_group_crystal_system tetragonal
_space_group_IT_number 88
_space_group_name_Hall '-I 4ad'
_space_group_name_H-M_alt 'I 41/a :2'
_atom_sites_solution_hydrogens geom
_audit_creation_date 2019-10-20
_audit_creation_method
;
Olex2 1.3-alpha
(compiled 2019.10.11 svn.r3662 for OlexSys, GUI svn.r5962)
;
_audit_update_record
;
2019-10-20 deposited with the CCDC.	2019-11-04 downloaded from the CCDC.
;
_cell_angle_alpha 90
_cell_angle_beta 90
_cell_angle_gamma 90
_cell_formula_units_Z 16
_cell_length_a 28.614(4)
_cell_length_b 28.614(4)
_cell_length_c 13.749(3)
_cell_measurement_reflns_used 25
_cell_measurement_temperature 293.15
_cell_measurement_theta_max 18
_cell_measurement_theta_min 12
_cell_volume 11257(3)
_computing_molecular_graphics 'Olex2 1.3-alpha (Dolomanov et al., 2009)'
_computing_publication_material 'Olex2 1.3-alpha (Dolomanov et al., 2009)'
_computing_structure_refinement 'ShelXL 2017/1 (Sheldrick, 2015)'
_computing_structure_solution 'SHELXT 2014/5 (Sheldrick, 2014)'
_diffrn_ambient_temperature 293.15
_diffrn_measured_fraction_theta_full 0.998
_diffrn_measured_fraction_theta_max 0.998
_diffrn_measurement_device_type 'Bruker P4'
_diffrn_measurement_method '\w scans'
_diffrn_radiation_monochromator graphite
_diffrn_radiation_type MoK\a
_diffrn_radiation_wavelength 0.71073
_diffrn_reflns_av_R_equivalents 0.0945
_diffrn_reflns_av_unetI/netI 0.0488
_diffrn_reflns_Laue_measured_fraction_full 0.998
_diffrn_reflns_Laue_measured_fraction_max 0.998
_diffrn_reflns_limit_h_max 34
_diffrn_reflns_limit_h_min -34
_diffrn_reflns_limit_k_max 34
_diffrn_reflns_limit_k_min -34
_diffrn_reflns_limit_l_max 16
_diffrn_reflns_limit_l_min -16
_diffrn_reflns_number 42452
_diffrn_reflns_point_group_measured_fraction_full 0.998
_diffrn_reflns_point_group_measured_fraction_max 0.998
_diffrn_reflns_theta_full 25.023
_diffrn_reflns_theta_max 25.023
_diffrn_reflns_theta_min 3.130
_diffrn_standards_decay_% 0
_diffrn_standards_interval_count 0
_diffrn_standards_number 0
_exptl_absorpt_coefficient_mu 1.970
_exptl_absorpt_correction_type none
_exptl_crystal_colour Colourless
_exptl_crystal_density_diffrn 1.421
_exptl_crystal_density_method 'not measured'
_exptl_crystal_description Parallelepiped
_exptl_crystal_F_000 4928
_exptl_crystal_size_max 0.17
_exptl_crystal_size_mid 0.1
_exptl_crystal_size_min 0.08
_refine_diff_density_max 0.776
_refine_diff_density_min -0.550
_refine_diff_density_rms 0.086
_refine_ls_extinction_method none
_refine_ls_goodness_of_fit_ref 1.029
_refine_ls_hydrogen_treatment constr
_refine_ls_matrix_type full
_refine_ls_number_parameters 302
_refine_ls_number_reflns 4971
_refine_ls_number_restraints 339
_refine_ls_restrained_S_all 1.036
_refine_ls_R_factor_all 0.0869
_refine_ls_R_factor_gt 0.0563
_refine_ls_shift/su_max 0.001
_refine_ls_shift/su_mean 0.000
_refine_ls_structure_factor_coef Fsqd
_refine_ls_weighting_details 'w=1/[\s^2^(Fo^2^)+(0.0821P)^2^+38.2075P] where P=(Fo^2^+2Fc^2^)/3'
_refine_ls_weighting_scheme calc
_refine_ls_wR_factor_gt 0.1491
_refine_ls_wR_factor_ref 0.1652
_reflns_Friedel_coverage 0.000
_reflns_number_gt 3322
_reflns_number_total 4971
_reflns_threshold_expression 'I > 2\s(I)'
_cod_data_source_file c9dt04104d2.cif
_cod_data_source_block Sr_1020
_cod_original_cell_volume 11258(4)
_cod_original_sg_symbol_H-M 'I 41/a'
_cod_database_code 7701492
_shelx_shelxl_version_number 2017/1
_shelx_space_group_comment
;
The symmetry employed for this shelxl refinement is uniquely defined
by the following loop, which should always be used as a source of
symmetry information in preference to the above space-group names.
They are only intended as comments.
;
_olex2_refinement_description
;
1. Fixed Uiso
 At 1.2 times of:
  All C(H) groups
 At 1.5 times of:
  All C(H,H,H) groups
2. Rigid bond restraints
 N3, C20
 with sigma for 1-2 distances of 0.001 and sigma for 1-3 distances of 0.002
 O2, C19
 with sigma for 1-2 distances of 0.001 and sigma for 1-3 distances of 0.002
 O1, C16
 with sigma for 1-2 distances of 0.001 and sigma for 1-3 distances of 0.002
3. Uiso/Uaniso restraints and constraints
C15 \\sim C11 \\sim C14 \\sim C13 \\sim C12 \\sim C10 \\sim C9 \\sim C8 \\sim
C3 \\sim C2 \\sim C4 \\sim C7 \\sim C6 \\sim C1 \\sim C5 \\sim C16 \\sim C17
\\sim C19 \\sim C18 \\sim C21 \\sim C20: within 3.8A with sigma of 0.005 and
sigma for terminal atoms of 0.01 within 3.8A
4.a Aromatic/amide H refined with riding coordinates:
 C12(H12), C10(H10), C8(H8), C1(H1), C5(H5), C16(H16), C19(H19)
4.b Idealised Me refined as rotating group:
 C17(H17A,H17B,H17C), C18(H18A,H18B,H18C), C21(H21A,H21B,H21C), C20(H20A,H20B,
 H20C)
;
_olex2_submission_special_instructions 'No special instructions were received'

loop_
_space_group_symop_operation_xyz
'x, y, z'
'-x+1/2, -y, z+1/2'
'-y+3/4, x+1/4, z+1/4'
'y+3/4, -x+3/4, z+3/4'
'x+1/2, y+1/2, z+1/2'
'-x+1, -y+1/2, z+1'
'-y+5/4, x+3/4, z+3/4'
'y+5/4, -x+5/4, z+5/4'
'-x, -y, -z'
'x-1/2, y, -z-1/2'
'y-3/4, -x-1/4, -z-1/4'
'-y-3/4, x-3/4, -z-3/4'
'-x+1/2, -y+1/2, -z+1/2'
'x, y+1/2, -z'
'y-1/4, -x+1/4, -z+1/4'
'-y-1/4, x-1/4, -z-1/4'

loop_
_atom_site_label
_atom_site_type_symbol
_atom_site_fract_x
_atom_site_fract_y
_atom_site_fract_z
_atom_site_U_iso_or_equiv
_atom_site_adp_type
_atom_site_occupancy
_atom_site_site_symmetry_order
_atom_site_calc_flag
_atom_site_refinement_flags_posn
_atom_site_refinement_flags_adp
Sr1 Sr 0.74706(2) 0.44034(2) 0.62568(3) 0.03469(18) Uani 1 1 d . .
O4 O 0.70224(12) 0.51101(12) 0.6801(2) 0.0386(8) Uani 1 1 d . .
O8 O 0.74194(13) 0.54715(12) 0.3223(3) 0.0435(9) Uani 1 1 d . .
O3 O 0.67049(15) 0.57048(14) 0.7580(2) 0.0556(11) Uani 1 1 d . .
O7 O 0.68689(15) 0.58418(16) 0.2420(3) 0.0670(13) Uani 1 1 d . .
N1 N 0.58728(15) 0.66370(15) 0.4970(3) 0.0453(11) Uani 1 1 d . .
C15 C 0.68221(17) 0.55001(18) 0.6812(3) 0.0376(9) Uani 1 1 d . U
C11 C 0.67038(17) 0.57328(17) 0.5864(3) 0.0370(8) Uani 1 1 d . U
C14 C 0.70474(18) 0.56974(18) 0.3196(4) 0.0394(9) Uani 1 1 d . U
C13 C 0.67962(18) 0.58142(18) 0.4124(3) 0.0386(9) Uani 1 1 d . U
C12 C 0.69235(18) 0.56020(17) 0.5002(3) 0.0373(8) Uani 1 1 d . U
H12 H 0.715483 0.537373 0.500946 0.045 Uiso 1 1 calc R U
O5 O 0.53201(16) 0.60694(15) 0.4920(4) 0.0849(16) Uani 1 1 d . .
C10 C 0.63637(18) 0.60753(18) 0.5848(4) 0.0413(8) Uani 1 1 d . U
H10 H 0.621937 0.616682 0.642356 0.050 Uiso 1 1 calc R U
O6 O 0.64326(16) 0.71977(16) 0.4949(4) 0.0873(16) Uani 1 1 d . .
O1 O 0.7839(2) 0.36973(19) 0.5383(4) 0.0991(19) Uani 1 1 d . U
C9 C 0.62386(18) 0.62809(18) 0.4983(4) 0.0423(8) Uani 1 1 d . U
C8 C 0.64429(18) 0.61507(18) 0.4118(4) 0.0431(8) Uani 1 1 d . U
H8 H 0.634658 0.628542 0.353647 0.052 Uiso 1 1 calc R U
C3 C 0.51772(19) 0.73265(19) 0.4943(4) 0.0471(9) Uani 1 1 d . U
O2 O 0.6988(2) 0.3781(2) 0.7172(4) 0.112(2) Uani 1 1 d . U
C2 C 0.5649(2) 0.7462(2) 0.4943(4) 0.0489(9) Uani 1 1 d . U
C4 C 0.5049(2) 0.6853(2) 0.4942(4) 0.0499(9) Uani 1 1 d . U
C7 C 0.5414(2) 0.6483(2) 0.4935(4) 0.0495(9) Uani 1 1 d . U
C6 C 0.6022(2) 0.7102(2) 0.4960(4) 0.0497(9) Uani 1 1 d . U
C1 C 0.5769(2) 0.7927(2) 0.4939(4) 0.0548(11) Uani 1 1 d . U
H1 H 0.608203 0.801335 0.494529 0.066 Uiso 1 1 calc R U
N2 N 0.7630(3) 0.3275(2) 0.4047(5) 0.093(2) Uani 1 1 d . .
C5 C 0.4582(2) 0.6727(2) 0.4925(4) 0.0551(11) Uani 1 1 d . U
H5 H 0.449913 0.641273 0.490472 0.066 Uiso 1 1 calc R U
C16 C 0.7882(3) 0.3604(3) 0.4496(6) 0.098(2) Uani 1 1 d . U
H16 H 0.809969 0.377113 0.413340 0.118 Uiso 1 1 calc R U
N3 N 0.7215(6) 0.3356(4) 0.8627(9) 0.197(5) Uani 1 1 d . U
C17 C 0.7694(4) 0.3201(4) 0.3012(7) 0.126(3) Uani 1 1 d . U
H17A H 0.741522 0.329293 0.267262 0.189 Uiso 1 1 calc R U
H17B H 0.775482 0.287618 0.289234 0.189 Uiso 1 1 calc R U
H17C H 0.795260 0.338456 0.278641 0.189 Uiso 1 1 calc R U
C19 C 0.6947(6) 0.3690(5) 0.8033(9) 0.184(5) Uani 1 1 d . U
H19 H 0.671468 0.385413 0.835961 0.221 Uiso 1 1 calc R U
C18 C 0.7283(4) 0.3008(4) 0.4571(9) 0.138(3) Uani 1 1 d . U
H18A H 0.725089 0.313070 0.521675 0.208 Uiso 1 1 calc R U
H18B H 0.737978 0.268696 0.460419 0.208 Uiso 1 1 calc R U
H18C H 0.698906 0.302835 0.423813 0.208 Uiso 1 1 calc R U
C21 C 0.7191(6) 0.3244(5) 0.9653(10) 0.202(5) Uani 1 1 d . U
H21A H 0.741748 0.342706 1.000136 0.303 Uiso 1 1 calc R U
H21B H 0.725674 0.291808 0.974437 0.303 Uiso 1 1 calc R U
H21C H 0.688406 0.331312 0.989450 0.303 Uiso 1 1 calc R U
C20 C 0.7539(7) 0.3062(5) 0.8114(11) 0.210(5) Uani 1 1 d . U
H20A H 0.757336 0.317249 0.745899 0.314 Uiso 1 1 calc R U
H20B H 0.742322 0.274709 0.810599 0.314 Uiso 1 1 calc R U
H20C H 0.783670 0.306973 0.843568 0.314 Uiso 1 1 calc R U

loop_
_atom_site_aniso_label
_atom_site_aniso_U_11
_atom_site_aniso_U_22
_atom_site_aniso_U_33
_atom_site_aniso_U_23
_atom_site_aniso_U_13
_atom_site_aniso_U_12
Sr1 0.0487(3) 0.0298(3) 0.0256(3) -0.00113(19) -0.0093(2) 0.0025(2)
O4 0.043(2) 0.0412(19) 0.0319(18) 0.0090(15) 0.0008(15) 0.0141(16)
O8 0.052(2) 0.041(2) 0.038(2) 0.0014(16) 0.0128(17) 0.0162(17)
O3 0.080(3) 0.060(3) 0.0266(18) 0.0044(17) 0.0062(19) 0.029(2)
O7 0.075(3) 0.095(3) 0.031(2) 0.007(2) 0.011(2) 0.046(3)
N1 0.048(3) 0.049(3) 0.039(2) 0.006(2) 0.002(2) 0.029(2)
C15 0.041(2) 0.042(2) 0.0297(18) 0.0037(17) 0.0041(17) 0.0124(18)
C11 0.0409(17) 0.0405(17) 0.0296(16) 0.0051(15) 0.0046(15) 0.0169(15)
C14 0.0466(19) 0.0412(19) 0.0305(18) 0.0043(17) 0.0061(17) 0.0136(17)
C13 0.0441(18) 0.0419(18) 0.0297(17) 0.0028(16) 0.0048(16) 0.0167(16)
C12 0.0422(17) 0.0387(17) 0.0309(16) 0.0055(15) 0.0053(15) 0.0159(15)
O5 0.064(3) 0.046(3) 0.145(5) 0.019(3) 0.016(3) 0.025(2)
C10 0.0467(17) 0.0444(17) 0.0328(16) 0.0028(15) 0.0041(15) 0.0196(15)
O6 0.050(3) 0.063(3) 0.149(5) -0.011(3) -0.011(3) 0.025(2)
O1 0.135(5) 0.089(4) 0.073(3) -0.018(3) -0.015(3) 0.050(4)
C9 0.0465(15) 0.0444(15) 0.0359(14) 0.0028(14) 0.0040(14) 0.0214(14)
C8 0.0490(17) 0.0454(17) 0.0350(16) 0.0049(15) 0.0042(15) 0.0198(15)
C3 0.0496(19) 0.0472(19) 0.0446(19) 0.0021(18) 0.0005(18) 0.0231(17)
O2 0.145(5) 0.106(4) 0.084(3) 0.027(3) -0.012(4) -0.059(4)
C2 0.0494(18) 0.0486(18) 0.0486(18) 0.0001(17) -0.0011(17) 0.0218(17)
C4 0.0507(18) 0.0497(18) 0.0494(18) 0.0035(17) 0.0022(17) 0.0230(17)
C7 0.0526(18) 0.0480(17) 0.0480(17) 0.0051(16) 0.0032(16) 0.0215(16)
C6 0.0512(18) 0.0498(18) 0.0481(17) 0.0000(16) -0.0013(16) 0.0218(16)
C1 0.050(2) 0.054(2) 0.060(2) -0.002(2) -0.005(2) 0.021(2)
N2 0.114(6) 0.074(4) 0.090(5) -0.020(4) -0.004(4) -0.001(4)
C5 0.056(2) 0.048(2) 0.061(2) 0.005(2) 0.004(2) 0.020(2)
C16 0.127(6) 0.087(5) 0.080(3) -0.026(4) -0.001(5) 0.022(5)
N3 0.343(18) 0.089(7) 0.158(11) 0.006(7) 0.020(10) -0.006(8)
C17 0.148(7) 0.117(6) 0.113(6) -0.030(5) -0.003(5) 0.011(5)
C19 0.325(13) 0.130(7) 0.098(4) 0.036(6) 0.052(8) -0.015(8)
C18 0.151(7) 0.128(6) 0.136(6) 0.009(6) -0.001(6) -0.007(6)
C21 0.337(13) 0.151(8) 0.119(7) 0.018(7) 0.034(8) -0.009(8)
C20 0.333(13) 0.147(8) 0.150(7) 0.009(7) 0.034(8) 0.002(8)

loop_
_atom_type_symbol
_atom_type_description
_atom_type_scat_dispersion_real
_atom_type_scat_dispersion_imag
_atom_type_scat_source
C C 0.0033 0.0016 'International Tables Vol C Tables 4.2.6.8 and 6.1.1.4'
H H 0.0000 0.0000 'International Tables Vol C Tables 4.2.6.8 and 6.1.1.4'
N N 0.0061 0.0033 'International Tables Vol C Tables 4.2.6.8 and 6.1.1.4'
O O 0.0106 0.0060 'International Tables Vol C Tables 4.2.6.8 and 6.1.1.4'
Sr Sr -1.5307 3.2498 'International Tables Vol C Tables 4.2.6.8 and 6.1.1.4'

loop_
_geom_angle_atom_site_label_1
_geom_angle_atom_site_label_2
_geom_angle_atom_site_label_3
_geom_angle
_geom_angle_site_symmetry_1
_geom_angle_site_symmetry_3
Sr1 Sr1 Sr1 131.997(12) 8_454 7_544
O4 Sr1 Sr1 34.84(7) 7_544 7_544
O4 Sr1 Sr1 98.66(8) . 7_544
O4 Sr1 Sr1 136.26(8) 7_544 8_454
O4 Sr1 Sr1 38.28(7) . 8_454
O4 Sr1 O4 98.66(10) . 7_544
O4 Sr1 O8 75.98(12) . 8_454
O4 Sr1 O8 70.11(10) . 2_665
O4 Sr1 O8 165.21(11) 7_544 2_665
O4 Sr1 O3 88.94(13) . 7_544
O4 Sr1 O7 114.21(12) . 2_665
O4 Sr1 C15 95.66(13) . 7_544
O4 Sr1 C15 24.70(11) 7_544 7_544
O4 Sr1 O1 168.64(14) . .
O4 Sr1 O2 97.90(18) . .
O8 Sr1 Sr1 38.94(8) 8_454 7_544
O8 Sr1 Sr1 35.22(7) 2_665 8_454
O8 Sr1 Sr1 134.94(8) 2_665 7_544
O8 Sr1 Sr1 97.47(8) 8_454 8_454
O8 Sr1 O4 70.38(10) 8_454 7_544
O8 Sr1 O8 96.97(10) 8_454 2_665
O8 Sr1 O3 114.35(11) 8_454 7_544
O8 Sr1 O7 88.44(14) 8_454 2_665
O8 Sr1 C15 93.18(12) 8_454 7_544
O8 Sr1 C15 159.78(12) 2_665 7_544
O8 Sr1 O1 103.58(17) 8_454 .
O8 Sr1 O2 167.72(15) 8_454 .
O3 Sr1 Sr1 108.48(9) 7_544 8_454
O3 Sr1 Sr1 83.78(8) 7_544 7_544
O3 Sr1 O4 49.09(10) 7_544 7_544
O3 Sr1 O8 136.97(11) 7_544 2_665
O3 Sr1 C15 24.48(12) 7_544 7_544
O7 Sr1 Sr1 107.48(10) 2_665 7_544
O7 Sr1 Sr1 83.78(8) 2_665 8_454
O7 Sr1 O4 135.29(12) 2_665 7_544
O7 Sr1 O8 48.66(11) 2_665 2_665
O7 Sr1 O3 151.47(15) 2_665 7_544
O7 Sr1 C15 149.50(13) 2_665 7_544
O7 Sr1 O1 77.02(15) 2_665 .
O7 Sr1 O2 84.39(18) 2_665 .
C15 Sr1 Sr1 126.02(10) 7_544 8_454
C15 Sr1 Sr1 59.52(9) 7_544 7_544
O1 Sr1 Sr1 150.91(13) . 8_454
O1 Sr1 Sr1 75.35(14) . 7_544
O1 Sr1 O4 70.84(14) . 7_544
O1 Sr1 O8 120.98(13) . 2_665
O1 Sr1 O3 80.88(16) . 7_544
O1 Sr1 C15 72.99(16) . 7_544
O1 Sr1 O2 84.5(2) . .
O2 Sr1 Sr1 71.88(15) . 8_454
O2 Sr1 Sr1 153.28(14) . 7_544
O2 Sr1 O4 121.50(14) . 7_544
O2 Sr1 O8 70.82(15) . 2_665
O2 Sr1 O3 75.70(16) . 7_544
O2 Sr1 C15 98.07(16) . 7_544
Sr1 O4 Sr1 106.88(11) . 8_454
C15 O4 Sr1 90.4(3) . 8_454
C15 O4 Sr1 162.6(3) . .
Sr1 O8 Sr1 105.83(11) 7_544 2_664
C14 O8 Sr1 163.9(3) . 7_544
C14 O8 Sr1 90.0(3) . 2_664
C15 O3 Sr1 96.9(3) . 8_454
C14 O7 Sr1 98.1(3) . 2_664
C7 N1 C9 117.2(5) . .
C7 N1 C6 126.3(4) . .
C6 N1 C9 116.4(5) . .
O4 C15 C11 119.1(4) . .
O3 C15 O4 123.2(4) . .
O3 C15 C11 117.6(4) . .
C12 C11 C15 121.2(4) . .
C10 C11 C15 119.1(4) . .
C10 C11 C12 119.7(4) . .
O8 C14 Sr1 65.6(3) . 2_664
O8 C14 O7 123.0(5) . .
O8 C14 C13 119.9(4) . .
O7 C14 Sr1 57.6(3) . 2_664
O7 C14 C13 117.1(4) . .
C13 C14 Sr1 172.4(3) . 2_664
C12 C13 C14 120.8(4) . .
C8 C13 C14 119.7(4) . .
C8 C13 C12 119.5(4) . .
C11 C12 C13 120.0(4) . .
C11 C12 H12 120.0 . .
C13 C12 H12 120.0 . .
C11 C10 H10 120.0 . .
C9 C10 C11 120.0(5) . .
C9 C10 H10 120.0 . .
C16 O1 Sr1 131.4(5) . .
C10 C9 N1 119.7(4) . .
C10 C9 C8 121.4(5) . .
C8 C9 N1 118.8(4) . .
C13 C8 H8 120.4 . .
C9 C8 C13 119.3(5) . .
C9 C8 H8 120.4 . .
C2 C3 C3 119.6(7) . 6_564
C2 C3 C4 121.1(5) . .
C4 C3 C3 119.3(7) . 6_564
C19 O2 Sr1 132.2(8) . .
C3 C2 C6 120.0(5) . .
C1 C2 C3 120.5(5) . .
C1 C2 C6 119.5(5) . .
C3 C4 C7 120.3(5) . .
C5 C4 C3 120.2(5) . .
C5 C4 C7 119.5(5) . .
N1 C7 C4 116.0(5) . .
O5 C7 N1 121.3(5) . .
O5 C7 C4 122.6(6) . .
N1 C6 C2 116.2(5) . .
O6 C6 N1 120.9(5) . .
O6 C6 C2 122.9(6) . .
C2 C1 H1 119.9 . .
C2 C1 C5 120.2(6) . 6_564
C5 C1 H1 119.9 6_564 .
C16 N2 C17 119.3(8) . .
C16 N2 C18 120.9(8) . .
C18 N2 C17 119.8(8) . .
C4 C5 C1 120.3(6) . 6_564
C4 C5 H5 119.9 . .
C1 C5 H5 119.9 6_564 .
O1 C16 N2 123.1(10) . .
O1 C16 H16 118.5 . .
N2 C16 H16 118.5 . .
C21 N3 C19 131.3(14) . .
C20 N3 C19 116.3(13) . .
C20 N3 C21 112.2(13) . .
N2 C17 H17A 109.5 . .
N2 C17 H17B 109.5 . .
N2 C17 H17C 109.5 . .
H17A C17 H17B 109.5 . .
H17A C17 H17C 109.5 . .
H17B C17 H17C 109.5 . .
O2 C19 N3 128.9(15) . .
O2 C19 H19 115.5 . .
N3 C19 H19 115.5 . .
N2 C18 H18A 109.5 . .
N2 C18 H18B 109.5 . .
N2 C18 H18C 109.5 . .
H18A C18 H18B 109.5 . .
H18A C18 H18C 109.5 . .
H18B C18 H18C 109.5 . .
N3 C21 H21A 109.5 . .
N3 C21 H21B 109.5 . .
N3 C21 H21C 109.5 . .
H21A C21 H21B 109.5 . .
H21A C21 H21C 109.5 . .
H21B C21 H21C 109.5 . .
N3 C20 H20A 109.5 . .
N3 C20 H20B 109.5 . .
N3 C20 H20C 109.5 . .
H20A C20 H20B 109.5 . .
H20A C20 H20C 109.5 . .
H20B C20 H20C 109.5 . .

loop_
_geom_bond_atom_site_label_1
_geom_bond_atom_site_label_2
_geom_bond_distance
_geom_bond_site_symmetry_2
Sr1 Sr1 4.2022(7) 8_454
Sr1 Sr1 4.2023(7) 7_544
Sr1 O4 2.509(3) .
Sr1 O4 2.720(3) 7_544
Sr1 O8 2.519(3) 8_454
Sr1 O8 2.745(3) 2_665
Sr1 O3 2.584(4) 7_544
Sr1 O7 2.573(4) 2_665
Sr1 C15 3.003(5) 7_544
Sr1 O1 2.576(5) .
Sr1 O2 2.582(5) .
O4 C15 1.255(5) .
O8 C14 1.246(6) .
O3 C15 1.254(6) .
O7 C14 1.254(6) .
N1 C9 1.461(6) .
N1 C7 1.387(7) .
N1 C6 1.397(7) .
C15 C11 1.503(6) .
C11 C12 1.393(6) .
C11 C10 1.381(6) .
C14 C13 1.502(7) .
C13 C12 1.399(6) .
C13 C8 1.396(7) .
C12 H12 0.9300 .
O5 C7 1.213(7) .
C10 H10 0.9300 .
C10 C9 1.374(7) .
O6 C6 1.207(7) .
O1 C16 1.255(9) .
C9 C8 1.377(7) .
C8 H8 0.9300 .
C3 C3 1.419(10) 6_564
C3 C2 1.403(8) .
C3 C4 1.405(8) .
O2 C19 1.217(12) .
C2 C6 1.484(7) .
C2 C1 1.374(8) .
C4 C7 1.486(7) .
C4 C5 1.384(8) .
C1 H1 0.9300 .
C1 C5 1.411(7) 6_564
N2 C16 1.335(10) .
N2 C17 1.451(11) .
N2 C18 1.445(12) .
C5 H5 0.9300 .
C16 H16 0.9300 .
N3 C19 1.472(18) .
N3 C21 1.449(14) .
N3 C20 1.438(18) .
C17 H17A 0.9600 .
C17 H17B 0.9600 .
C17 H17C 0.9600 .
C19 H19 0.9300 .
C18 H18A 0.9600 .
C18 H18B 0.9600 .
C18 H18C 0.9600 .
C21 H21A 0.9600 .
C21 H21B 0.9600 .
C21 H21C 0.9600 .
C20 H20A 0.9600 .
C20 H20B 0.9600 .
C20 H20C 0.9600 .

loop_
_geom_torsion_atom_site_label_1
_geom_torsion_atom_site_label_2
_geom_torsion_atom_site_label_3
_geom_torsion_atom_site_label_4
_geom_torsion
_geom_torsion_site_symmetry_1
_geom_torsion_site_symmetry_4
Sr1 O4 C15 O3 -164.9(8) . .
Sr1 O4 C15 O3 7.0(5) 8_454 .
Sr1 O4 C15 C11 16.6(15) . .
Sr1 O4 C15 C11 -171.5(4) 8_454 .
Sr1 O8 C14 Sr1 -171.5(14) 7_544 2_664
Sr1 O8 C14 O7 -166.4(10) 7_544 .
Sr1 O8 C14 O7 5.0(6) 2_664 .
Sr1 O8 C14 C13 -174.0(4) 2_664 .
Sr1 O8 C14 C13 14.5(17) 7_544 .
Sr1 O3 C15 O4 -7.4(6) 8_454 .
Sr1 O3 C15 C11 171.1(4) 8_454 .
Sr1 O7 C14 O8 -5.4(6) 2_664 .
Sr1 O7 C14 C13 173.6(4) 2_664 .
Sr1 O1 C16 N2 -107.2(9) . .
Sr1 O2 C19 N3 -91.7(16) . .
O4 C15 C11 C12 -18.9(8) . .
O4 C15 C11 C10 159.7(5) . .
O8 C14 C13 C12 -12.0(8) . .
O8 C14 C13 C8 165.7(5) . .
O3 C15 C11 C12 162.6(5) . .
O3 C15 C11 C10 -18.8(7) . .
O7 C14 C13 C12 168.9(5) . .
O7 C14 C13 C8 -13.4(8) . .
N1 C9 C8 C13 179.3(5) . .
C15 C11 C12 C13 178.0(5) . .
C15 C11 C10 C9 -177.7(5) . .
C11 C10 C9 N1 178.9(5) . .
C11 C10 C9 C8 0.5(9) . .
C14 C13 C12 C11 176.6(5) . .
C14 C13 C8 C9 -175.2(5) . .
C12 C11 C10 C9 0.9(8) . .
C12 C13 C8 C9 2.5(8) . .
C10 C11 C12 C13 -0.6(8) . .
C10 C9 C8 C13 -2.3(9) . .
C9 N1 C7 O5 0.3(8) . .
C9 N1 C7 C4 178.9(4) . .
C9 N1 C6 O6 1.1(8) . .
C9 N1 C6 C2 179.7(4) . .
C8 C13 C12 C11 -1.1(8) . .
C3 C3 C2 C6 178.9(4) 6_564 .
C3 C3 C2 C1 -0.2(7) 6_564 .
C3 C3 C4 C7 179.6(4) 6_564 .
C3 C3 C4 C5 1.0(7) 6_564 .
C3 C2 C6 N1 0.4(8) . .
C3 C2 C6 O6 179.1(6) . .
C3 C2 C1 C5 -0.7(9) . 6_564
C3 C4 C7 N1 2.5(8) . .
C3 C4 C7 O5 -179.0(6) . .
C3 C4 C5 C1 -1.9(9) . 6_564
C2 C3 C4 C7 -0.2(8) . .
C2 C3 C4 C5 -178.9(6) . .
C4 C3 C2 C6 -1.2(8) . .
C4 C3 C2 C1 179.6(6) . .
C7 N1 C9 C10 -83.6(7) . .
C7 N1 C9 C8 94.8(6) . .
C7 N1 C6 O6 -176.6(6) . .
C7 N1 C6 C2 2.1(8) . .
C7 C4 C5 C1 179.5(5) . 6_564
C6 N1 C9 C10 98.5(6) . .
C6 N1 C9 C8 -83.0(7) . .
C6 N1 C7 O5 177.9(6) . .
C6 N1 C7 C4 -3.5(8) . .
C6 C2 C1 C5 -179.8(5) . 6_564
C1 C2 C6 N1 179.6(5) . .
C1 C2 C6 O6 -1.8(9) . .
C5 C4 C7 N1 -178.9(5) . .
C5 C4 C7 O5 -0.3(9) . .
C17 N2 C16 O1 178.1(8) . .
C18 N2 C16 O1 0.7(14) . .
C21 N3 C19 O2 178.0(14) . .
C20 N3 C19 O2 -7(2) . .
